data_7234596
loop_
_publ_author_name
'Xiaoqin Shen'
'Yonghao Zheng'
'Fred Wudl'

_publ_section_title
;
 Thermally induced reversible solid-state transformation of novel
 s-indacene 1,3,5,7-tetraone derivatives
;
_journal_name_full 'Journal of Materials Chemistry C'
_journal_page_first 2427
_journal_page_last 2431
_journal_paper_doi 10.1039/C5TC03953C
_journal_volume 4
_journal_year 2016
_chemical_formula_sum 'C34 H34 O6 S2'
_chemical_formula_weight 602.73
_chemical_melting_point 469.0(10)
_chemical_name_common iso-DTID-Hep2
_chemical_name_systematic '3,5-dioxo-2,6-di(thiophen-2-yl)-3,5-dihydro-s-indacene-1,7-diyl diheptanoate'
_space_group_crystal_system orthorhombic
_space_group_IT_number 18
_space_group_name_Hall 'P 2 2ab'
_space_group_name_H-M_alt 'P 21 21 2'
_atom_sites_solution_hydrogens mixed
_cell_angle_alpha 90
_cell_angle_beta 90
_cell_angle_gamma 90
_cell_formula_units_Z 4
_cell_length_a 20.427(18)
_cell_length_b 28.01(3)
_cell_length_c 5.260(5)
_cell_measurement_temperature 100(2)
_cell_volume 3010(5)
_computing_structure_refinement 'SHELXL-2013 (Sheldrick, 2013)'
_diffrn_ambient_temperature 100(2)
_diffrn_measured_fraction_theta_full 0.972
_diffrn_measured_fraction_theta_max 0.976
_diffrn_measurement_device_type 'Bruker Kappa Apex II'
_diffrn_measurement_method 'omega scan'
_diffrn_radiation_type MoK\a
_diffrn_radiation_wavelength 0.71073
_diffrn_reflns_av_R_equivalents 0.1153
_diffrn_reflns_av_unetI/netI 0.1617
_diffrn_reflns_Laue_measured_fraction_full 0.972
_diffrn_reflns_Laue_measured_fraction_max 0.976
_diffrn_reflns_limit_h_max 23
_diffrn_reflns_limit_h_min -24
_diffrn_reflns_limit_k_max 32
_diffrn_reflns_limit_k_min -33
_diffrn_reflns_limit_l_max 3
_diffrn_reflns_limit_l_min -6
_diffrn_reflns_number 15780
_diffrn_reflns_point_group_measured_fraction_full 0.950
_diffrn_reflns_point_group_measured_fraction_max 0.954
_diffrn_reflns_theta_full 25.242
_diffrn_reflns_theta_max 25.200
_diffrn_reflns_theta_min 1.234
_exptl_absorpt_coefficient_mu 0.222
_exptl_absorpt_correction_T_max 0.7451
_exptl_absorpt_correction_T_min 0.3091
_exptl_absorpt_correction_type multi-scan
_exptl_absorpt_process_details sadabs
_exptl_crystal_colour brown
_exptl_crystal_density_diffrn 1.330
_exptl_crystal_description needle
_exptl_crystal_F_000 1272
_exptl_crystal_recrystallization_method 'Re-crystallisation from solvent: Dichloromethane, ethanol'
_exptl_crystal_size_max 0.35
_exptl_crystal_size_mid 0.05
_exptl_crystal_size_min 0.03
_refine_diff_density_max 0.540
_refine_diff_density_min -0.404
_refine_diff_density_rms 0.079
_refine_ls_abs_structure_details
;
 Flack x determined using 977 quotients [(I+)-(I-)]/[(I+)+(I-)]
 (Parsons and Flack (2004), Acta Cryst. A60, s61).
;
_refine_ls_abs_structure_Flack -0.03(12)
_refine_ls_extinction_coef .
_refine_ls_extinction_method none
_refine_ls_goodness_of_fit_ref 1.120
_refine_ls_hydrogen_treatment mixed
_refine_ls_matrix_type full
_refine_ls_number_parameters 384
_refine_ls_number_reflns 5190
_refine_ls_number_restraints 0
_refine_ls_restrained_S_all 1.120
_refine_ls_R_factor_all 0.1390
_refine_ls_R_factor_gt 0.0686
_refine_ls_shift/su_max 0.000
_refine_ls_shift/su_mean 0.000
_refine_ls_structure_factor_coef Fsqd
_refine_ls_weighting_details 'w=1/[\s^2^(Fo^2^)] where P=(Fo^2^+2Fc^2^)/3'
_refine_ls_weighting_scheme calc
_refine_ls_wR_factor_gt 0.1169
_refine_ls_wR_factor_ref 0.1341
_reflns_Friedel_coverage 0.676
_reflns_Friedel_fraction_full 0.920
_reflns_Friedel_fraction_max 0.923
_reflns_number_gt 3116
_reflns_number_total 5190
_reflns_threshold_expression 'I > 2\s(I)'
_cod_data_source_file J-Mater-Chem-C-2016-4-2427.cif
_cod_data_source_block 3
_cod_depositor_comments
;
The following automatic conversions were performed:

data item '_chemical_melting_point' value '468 - 470' was changed to
'469.0(10)' -- the average value was taken and precision was
estimated.

Automatic conversion script
Id: cif_fix_values 6909 2019-04-08 15:41:33Z antanas 
;
_cod_database_code 7234596
_shelx_space_group_comment
;
The symmetry employed for this shelxl refinement is uniquely defined
by the following loop, which should always be used as a source of
symmetry information in preference to the above space-group names.
They are only intended as comments.
;
_shelxl_version_number 2013-3

loop_
_space_group_symop_operation_xyz
'x, y, z'
'-x, -y, z'
'-x+1/2, y+1/2, -z'
'x+1/2, -y+1/2, -z'

loop_
_atom_site_label
_atom_site_type_symbol
_atom_site_fract_x
_atom_site_fract_y
_atom_site_fract_z
_atom_site_U_iso_or_equiv
_atom_site_adp_type
_atom_site_occupancy
_atom_site_site_symmetry_order
_atom_site_calc_flag
_atom_site_refinement_flags_posn
_atom_site_refinement_flags_adp
_atom_site_refinement_flags_occupancy
_atom_site_disorder_assembly
_atom_site_disorder_group
C1 C 0.0185(3) 0.7700(2) 1.5359(14) 0.0181(17) Uani 1 1 d . . . . .
C2 C 0.0915(3) 0.7817(2) 1.5496(14) 0.0205(18) Uani 1 1 d . . . . .
C3 C 0.1196(3) 0.7552(2) 1.3620(14) 0.0201(18) Uani 1 1 d . . . . .
C4 C 0.0720(3) 0.7257(2) 1.2163(15) 0.0162(16) Uani 1 1 d . . . . .
C5 C 0.0816(3) 0.6944(2) 1.0175(13) 0.0194(18) Uani 1 1 d . . . . .
H5 H 0.1237 0.6883 0.9477 0.023 Uiso 1 1 calc R U . . .
C6 C 0.0249(3) 0.6721(2) 0.9254(14) 0.0205(17) Uani 1 1 d . . . . .
C7 C 0.0152(3) 0.6377(2) 0.7202(14) 0.0205(17) Uani 1 1 d . . . . .
C8 C -0.0488(3) 0.6259(2) 0.6774(14) 0.0224(18) Uani 1 1 d . . . . .
C9 C -0.0864(4) 0.6540(2) 0.8751(15) 0.0239(19) Uani 1 1 d . . . . .
C10 C -0.0374(3) 0.6815(2) 1.0293(14) 0.0178(17) Uani 1 1 d . . . . .
C11 C -0.0459(3) 0.7128(2) 1.2288(15) 0.0214(18) Uani 1 1 d . . . . .
H11 H -0.0880 0.7193 1.2972 0.026 Uiso 1 1 calc R U . . .
C12 C 0.0104(3) 0.7347(2) 1.3259(14) 0.0202(18) Uani 1 1 d . . . . .
C13 C 0.1204(3) 0.8142(2) 1.7328(15) 0.0229(18) Uani 1 1 d . . . . .
C14 C 0.0885(3) 0.8381(2) 1.9284(13) 0.0173(17) Uani 1 1 d . . . . .
H14 H 0.0429 0.8361 1.9619 0.021 Uiso 1 1 calc R U . . .
C15 C 0.1343(3) 0.8665(2) 2.0742(15) 0.0254(18) Uani 1 1 d . . . . .
H15 H 0.1223 0.8848 2.2190 0.030 Uiso 1 1 calc R U . . .
C16 C 0.1966(3) 0.8642(2) 1.9808(13) 0.0248(19) Uani 1 1 d . . . . .
H16 H 0.2323 0.8812 2.0522 0.030 Uiso 1 1 calc R U . . .
C17 C -0.0775(3) 0.5949(2) 0.4888(14) 0.0243(19) Uani 1 1 d . . . . .
C19 C -0.1552(4) 0.5539(3) 0.2198(18) 0.039(2) Uani 1 1 d . . . . .
C20 C -0.0942(5) 0.5407(3) 0.1427(16) 0.041(2) Uani 1 1 d . . . . .
C21 C 0.2274(3) 0.7282(2) 1.4254(14) 0.0190(17) Uani 1 1 d . . . . .
C22 C 0.2973(3) 0.7386(2) 1.3496(14) 0.0222(18) Uani 1 1 d . . . . .
H22A H 0.3272 0.7271 1.4849 0.027 Uiso 1 1 calc R U . . .
H22B H 0.3033 0.7735 1.3327 0.027 Uiso 1 1 calc R U . . .
C23 C 0.3154(3) 0.7141(2) 1.0958(14) 0.0223(18) Uani 1 1 d . . . . .
H23A H 0.2866 0.7266 0.9597 0.027 Uiso 1 1 calc R U . . .
H23B H 0.3611 0.7224 1.0512 0.027 Uiso 1 1 calc R U . . .
C24 C 0.3088(3) 0.6606(2) 1.1079(13) 0.0253(19) Uani 1 1 d . . . . .
H24A H 0.2617 0.6525 1.1185 0.030 Uiso 1 1 calc R U . . .
H24B H 0.3298 0.6492 1.2665 0.030 Uiso 1 1 calc R U . . .
C25 C 0.3388(3) 0.6330(2) 0.8823(14) 0.0251(18) Uani 1 1 d . . . . .
H25A H 0.3291 0.5985 0.9030 0.030 Uiso 1 1 calc R U . . .
H25B H 0.3177 0.6438 0.7231 0.030 Uiso 1 1 calc R U . . .
C26 C 0.4126(3) 0.6394(2) 0.8576(15) 0.032(2) Uani 1 1 d . . . . .
H26A H 0.4218 0.6729 0.8083 0.038 Uiso 1 1 calc R U . . .
H26B H 0.4330 0.6338 1.0256 0.038 Uiso 1 1 calc R U . . .
C27 C 0.4439(3) 0.6063(2) 0.6643(15) 0.035(2) Uani 1 1 d . . . . .
H27A H 0.4268 0.6135 0.4945 0.052 Uiso 1 1 calc R U . . .
H27B H 0.4337 0.5731 0.7078 0.052 Uiso 1 1 calc R U . . .
H27C H 0.4915 0.6108 0.6657 0.052 Uiso 1 1 calc R U . . .
C28 C 0.1114(3) 0.5907(2) 0.6750(16) 0.0255(19) Uani 1 1 d . . . . .
C29 C 0.1662(3) 0.5814(2) 0.4894(15) 0.027(2) Uani 1 1 d . . . . .
H29A H 0.1897 0.6116 0.4556 0.032 Uiso 1 1 calc R U . . .
H29B H 0.1474 0.5700 0.3267 0.032 Uiso 1 1 calc R U . . .
C30 C 0.2152(3) 0.5440(2) 0.5886(15) 0.0256(19) Uani 1 1 d . . . . .
H30A H 0.1927 0.5131 0.6153 0.031 Uiso 1 1 calc R U . . .
H30B H 0.2335 0.5546 0.7536 0.031 Uiso 1 1 calc R U . . .
C31 C 0.2709(3) 0.5379(2) 0.3934(14) 0.0259(19) Uani 1 1 d . . . . .
H31A H 0.2517 0.5293 0.2268 0.031 Uiso 1 1 calc R U . . .
H31B H 0.2939 0.5687 0.3731 0.031 Uiso 1 1 calc R U . . .
C32 C 0.3211(3) 0.4992(2) 0.4700(14) 0.0260(19) Uani 1 1 d . . . . .
H32A H 0.3414 0.5079 0.6347 0.031 Uiso 1 1 calc R U . . .
H32B H 0.2984 0.4683 0.4921 0.031 Uiso 1 1 calc R U . . .
C33 C 0.3749(3) 0.4939(2) 0.2675(15) 0.031(2) Uani 1 1 d . . . . .
H33A H 0.3953 0.5254 0.2361 0.037 Uiso 1 1 calc R U . . .
H33B H 0.3550 0.4829 0.1063 0.037 Uiso 1 1 calc R U . . .
C34 C 0.4279(3) 0.4582(2) 0.3517(16) 0.040(2) Uani 1 1 d . . . . .
H34A H 0.4079 0.4269 0.3812 0.061 Uiso 1 1 calc R U . . .
H34B H 0.4484 0.4695 0.5090 0.061 Uiso 1 1 calc R U . . .
H34C H 0.4612 0.4554 0.2183 0.061 Uiso 1 1 calc R U . . .
C18A C -0.15885(13) 0.58992(9) 0.4530(6) 0.0351(6) Uani 0.350(4) 1 d . . P . .
C18B C -0.03741(19) 0.56178(12) 0.3028(8) 0.0351(6) Uani 0.650(4) 1 d . . P . .
H19 H -0.195(4) 0.542(2) 0.125(14) 0.06(3) Uiso 1 1 d . . . . .
H20 H -0.079(4) 0.517(3) 0.003(16) 0.08(3) Uiso 1 1 d . . . . .
O1 O -0.0248(2) 0.78544(15) 1.6755(9) 0.0272(13) Uani 1 1 d . . . . .
O2 O -0.1460(2) 0.65529(15) 0.9011(10) 0.0289(13) Uani 1 1 d . . . . .
O3 O 0.2089(2) 0.69928(15) 1.5791(9) 0.0248(12) Uani 1 1 d . . . . .
O4 O 0.1026(2) 0.57441(17) 0.8825(11) 0.0349(14) Uani 1 1 d . . . . .
O5 O 0.1852(2) 0.75742(14) 1.2927(9) 0.0220(12) Uani 1 1 d . . . . .
O6 O 0.0669(2) 0.62245(14) 0.5629(9) 0.0213(12) Uani 1 1 d . . . . .
S1 S 0.20397(9) 0.82788(6) 1.7259(4) 0.0319(5) Uani 1 1 d . . . . .
S2A S -0.03741(19) 0.56178(12) 0.3028(8) 0.0351(6) Uani 0.350(4) 1 d . . P . .
S2B S -0.15885(13) 0.58992(9) 0.4530(6) 0.0351(6) Uani 0.650(4) 1 d . . P . .

loop_
_atom_site_aniso_label
_atom_site_aniso_U_11
_atom_site_aniso_U_22
_atom_site_aniso_U_33
_atom_site_aniso_U_23
_atom_site_aniso_U_13
_atom_site_aniso_U_12
C1 0.012(4) 0.020(4) 0.023(5) 0.012(4) 0.003(4) 0.003(3)
C2 0.018(4) 0.017(3) 0.026(5) 0.005(4) 0.006(4) 0.003(3)
C3 0.013(4) 0.024(4) 0.024(5) 0.008(3) 0.002(4) -0.001(3)
C4 0.010(4) 0.015(3) 0.024(5) 0.000(3) -0.006(4) 0.000(3)
C5 0.011(4) 0.023(4) 0.023(5) 0.001(4) 0.003(4) 0.001(3)
C6 0.013(4) 0.018(3) 0.031(5) 0.005(4) 0.001(4) -0.003(3)
C7 0.017(4) 0.019(3) 0.025(5) 0.006(4) 0.008(4) 0.004(3)
C8 0.020(4) 0.024(4) 0.023(5) 0.005(4) 0.000(4) -0.003(3)
C9 0.020(5) 0.018(4) 0.033(5) 0.007(4) -0.007(4) -0.004(3)
C10 0.010(4) 0.018(3) 0.025(5) 0.007(4) 0.000(4) -0.002(3)
C11 0.009(4) 0.022(3) 0.033(5) 0.009(4) -0.002(4) 0.003(3)
C12 0.009(4) 0.019(3) 0.033(5) 0.003(3) -0.001(4) 0.000(3)
C13 0.015(4) 0.019(3) 0.035(5) 0.006(4) -0.001(4) 0.001(3)
C14 0.021(4) 0.021(4) 0.010(4) 0.001(3) -0.005(4) -0.001(3)
C15 0.019(4) 0.034(4) 0.023(5) -0.001(4) -0.001(4) 0.003(3)
C16 0.023(5) 0.022(3) 0.029(5) 0.000(3) -0.003(4) 0.001(3)
C17 0.024(5) 0.022(3) 0.027(5) 0.004(4) -0.002(4) -0.002(3)
C19 0.028(5) 0.035(4) 0.055(7) 0.010(5) -0.018(5) -0.019(4)
C20 0.057(7) 0.037(5) 0.029(6) -0.001(4) -0.016(5) 0.002(4)
C21 0.013(4) 0.028(4) 0.016(5) -0.005(4) -0.009(4) 0.002(3)
C22 0.008(4) 0.023(3) 0.035(5) -0.006(3) -0.002(4) 0.001(3)
C23 0.008(4) 0.033(4) 0.026(5) 0.005(4) 0.004(4) -0.002(3)
C24 0.011(4) 0.032(4) 0.033(5) -0.004(4) 0.001(4) 0.003(3)
C25 0.018(4) 0.028(4) 0.030(5) 0.005(4) -0.002(4) 0.001(3)
C26 0.020(5) 0.033(4) 0.043(6) -0.009(4) 0.010(4) 0.002(3)
C27 0.017(4) 0.049(5) 0.039(6) -0.005(4) 0.002(4) 0.006(4)
C28 0.019(5) 0.025(4) 0.032(6) 0.002(4) -0.008(4) 0.000(3)
C29 0.013(4) 0.029(4) 0.039(6) 0.000(4) -0.004(4) 0.003(3)
C30 0.023(4) 0.026(4) 0.028(5) -0.001(4) -0.002(4) 0.000(3)
C31 0.024(5) 0.024(4) 0.030(5) 0.000(4) 0.000(4) 0.001(3)
C32 0.019(4) 0.035(4) 0.024(5) 0.001(4) -0.002(4) 0.000(3)
C33 0.021(4) 0.032(4) 0.039(6) 0.000(4) -0.001(5) 0.002(3)
C34 0.028(5) 0.033(4) 0.060(7) -0.005(4) -0.008(5) 0.008(4)
C18A 0.0299(14) 0.0400(13) 0.0355(16) -0.0021(12) -0.0017(13) -0.0080(10)
C18B 0.0299(14) 0.0400(13) 0.0355(16) -0.0021(12) -0.0017(13) -0.0080(10)
O1 0.009(3) 0.037(3) 0.035(4) -0.004(3) 0.005(3) 0.003(2)
O2 0.012(3) 0.032(3) 0.043(4) 0.005(3) 0.001(3) -0.001(2)
O3 0.017(3) 0.030(3) 0.027(3) 0.007(3) -0.001(3) -0.001(2)
O4 0.030(4) 0.043(3) 0.032(4) 0.007(3) 0.008(3) 0.009(2)
O5 0.007(3) 0.033(2) 0.026(3) 0.004(2) 0.001(2) 0.001(2)
O6 0.017(3) 0.028(3) 0.019(3) 0.003(2) 0.004(3) 0.002(2)
S1 0.0172(10) 0.0369(10) 0.0418(15) -0.0055(11) 0.0028(11) -0.0017(8)
S2A 0.0299(14) 0.0400(13) 0.0355(16) -0.0021(12) -0.0017(13) -0.0080(10)
S2B 0.0299(14) 0.0400(13) 0.0355(16) -0.0021(12) -0.0017(13) -0.0080(10)

loop_
_atom_type_symbol
_atom_type_description
_atom_type_scat_dispersion_real
_atom_type_scat_dispersion_imag
_atom_type_scat_source
C C 0.0033 0.0016 'International Tables Vol C Tables 4.2.6.8 and 6.1.1.4'
H H 0.0000 0.0000 'International Tables Vol C Tables 4.2.6.8 and 6.1.1.4'
O O 0.0106 0.0060 'International Tables Vol C Tables 4.2.6.8 and 6.1.1.4'
S S 0.1246 0.1234 'International Tables Vol C Tables 4.2.6.8 and 6.1.1.4'

loop_
_geom_angle_atom_site_label_1
_geom_angle_atom_site_label_2
_geom_angle_atom_site_label_3
_geom_angle
_geom_angle_site_symmetry_1
_geom_angle_site_symmetry_3
O1 C1 C12 126.7(6) . .
O1 C1 C2 126.8(7) . .
C12 C1 C2 106.5(6) . .
C3 C2 C13 130.6(7) . .
C3 C2 C1 105.1(6) . .
C13 C2 C1 124.3(6) . .
C2 C3 O5 124.9(6) . .
C2 C3 C4 113.6(6) . .
O5 C3 C4 121.3(6) . .
C5 C4 C12 123.5(6) . .
C5 C4 C3 130.6(6) . .
C12 C4 C3 105.8(6) . .
C4 C5 C6 115.3(6) . .
C5 C6 C10 121.9(6) . .
C5 C6 C7 131.3(6) . .
C10 C6 C7 106.8(6) . .
C8 C7 O6 123.2(6) . .
C8 C7 C6 114.2(6) . .
O6 C7 C6 122.2(6) . .
C7 C8 C17 130.3(7) . .
C7 C8 C9 104.3(6) . .
C17 C8 C9 125.4(6) . .
O2 C9 C10 125.9(7) . .
O2 C9 C8 126.6(7) . .
C10 C9 C8 107.4(6) . .
C11 C10 C6 121.9(6) . .
C11 C10 C9 130.8(6) . .
C6 C10 C9 107.3(6) . .
C10 C11 C12 116.9(6) . .
C11 C12 C4 120.4(7) . .
C11 C12 C1 130.6(6) . .
C4 C12 C1 108.9(6) . .
C14 C13 C2 127.0(6) . .
C14 C13 S1 111.6(5) . .
C2 C13 S1 121.4(5) . .
C13 C14 C15 110.7(7) . .
C16 C15 C14 112.6(7) . .
C15 C16 S1 113.4(6) . .
C8 C17 C18B 124.7(6) . .
C8 C17 C18A 122.0(6) . .
C18B C17 C18A 113.3(5) . .
C20 C19 C18A 116.4(7) . .
C19 C20 C18B 114.8(7) . .
O3 C21 O5 122.8(6) . .
O3 C21 C22 127.1(6) . .
O5 C21 C22 110.1(6) . .
C21 C22 C23 111.7(6) . .
C24 C23 C22 112.5(6) . .
C23 C24 C25 115.5(6) . .
C26 C25 C24 113.5(6) . .
C27 C26 C25 113.7(6) . .
O4 C28 O6 122.0(7) . .
O4 C28 C29 129.5(7) . .
O6 C28 C29 108.5(6) . .
C28 C29 C30 112.4(6) . .
C29 C30 C31 109.3(6) . .
C32 C31 C30 113.3(6) . .
C33 C32 C31 111.1(6) . .
C32 C33 C34 111.4(6) . .
C19 C18A C17 95.3(4) . .
C20 C18B C17 99.9(5) . .
C21 O5 C3 116.4(5) . .
C28 O6 C7 115.5(5) . .
C16 S1 C13 91.6(4) . .

loop_
_geom_bond_atom_site_label_1
_geom_bond_atom_site_label_2
_geom_bond_distance
_geom_bond_site_symmetry_2
C1 O1 1.229(8) .
C1 C12 1.490(9) .
C1 C2 1.528(9) .
C2 C3 1.362(9) .
C2 C13 1.452(9) .
C3 O5 1.390(7) .
C3 C4 1.489(9) .
C4 C5 1.379(9) .
C4 C12 1.407(9) .
C5 C6 1.403(9) .
C6 C10 1.409(9) .
C6 C7 1.460(9) .
C7 C8 1.367(9) .
C7 O6 1.408(8) .
C8 C17 1.443(10) .
C8 C9 1.513(10) .
C9 O2 1.225(8) .
C9 C10 1.501(9) .
C10 C11 1.380(9) .
C11 C12 1.401(9) .
C13 C14 1.390(9) .
C13 S1 1.749(7) .
C14 C15 1.448(9) .
C15 C16 1.367(9) .
C16 S1 1.689(7) .
C17 C18B 1.578(8) .
C17 C18A 1.679(8) .
C19 C20 1.361(11) .
C19 C18A 1.590(9) .
C20 C18B 1.550(9) .
C21 O3 1.206(7) .
C21 O5 1.378(7) .
C21 C22 1.510(9) .
C22 C23 1.545(9) .
C23 C24 1.508(8) .
C24 C25 1.544(9) .
C25 C26 1.523(9) .
C26 C27 1.519(9) .
C28 O4 1.196(8) .
C28 O6 1.401(8) .
C28 C29 1.509(10) .
C29 C30 1.540(8) .
C30 C31 1.542(9) .
C31 C32 1.545(9) .
C32 C33 1.537(9) .
C33 C34 1.541(9) .
